data_2211594
loop_
_publ_author_name
'Billing, David G.'
'Koning, Charles B. de'
'Michael, Joseph P.'
'Yillah, Ibrahim'

_publ_section_title
;
 1-(<i>p</i>-Tolylsulfonyl)propan-2-one
;
_journal_coeditor_code SA2024
_journal_issue 12
_journal_name_full 'Acta Crystallographica Section E'
_journal_page_first o5630
_journal_page_last o5631
_journal_paper_doi 10.1107/S1600536806047635
_journal_volume 62
_journal_year 2006
_chemical_formula_iupac 'C10 H12 O3 S'
_chemical_formula_moiety 'C10 H12 O3 S'
_chemical_formula_sum 'C10 H12 O3 S'
_chemical_formula_weight 212.26
_chemical_name_systematic
;
1-(p-Tolylsulfonyl)propan-2-one
;
_space_group_IT_number 4
_symmetry_cell_setting monoclinic
_symmetry_space_group_name_Hall 'P 2yb'
_symmetry_space_group_name_H-M 'P 1 21 1'
_atom_sites_solution_hydrogens geom
_atom_sites_solution_primary direct
_atom_sites_solution_secondary difmap
_audit_creation_method 'WinGX routine CIF_UPDATE'
_cell_angle_alpha 90
_cell_angle_beta 114.998(2)
_cell_angle_gamma 90
_cell_formula_units_Z 4
_cell_length_a 14.5381(16)
_cell_length_b 5.5394(6)
_cell_length_c 14.6879(16)
_cell_measurement_reflns_used 863
_cell_measurement_temperature 294(2)
_cell_measurement_theta_max 26.28
_cell_measurement_theta_min 2.81
_cell_volume 1072.0(2)
_computing_cell_refinement 'SAINT-Plus (Bruker, 1999)'
_computing_data_collection 'SMART-NT (Bruker, 1998)'
_computing_data_reduction 'XPREP (Bruker, 1999)'
_computing_molecular_graphics
;
ORTEP-3 for Windows (Farrugia, 1997)
;
_computing_publication_material
;
WinGX (Farrugia, 1999) and PLATON (Spek, 2003)
;
_computing_structure_refinement 'SHELXL97 (Sheldrick, 1997)'
_computing_structure_solution 'SHELXS97 (Sheldrick, 1997)'
_diffrn_ambient_temperature 294(2)
_diffrn_measured_fraction_theta_full 0.991
_diffrn_measured_fraction_theta_max 0.991
_diffrn_measurement_device_type 'Bruker SMART CCD area-detector'
_diffrn_measurement_method '\f and \w'
_diffrn_radiation_monochromator graphite
_diffrn_radiation_type MoK\a
_diffrn_radiation_wavelength 0.71073
_diffrn_reflns_av_R_equivalents 0.0186
_diffrn_reflns_limit_h_max 19
_diffrn_reflns_limit_h_min -19
_diffrn_reflns_limit_k_max 7
_diffrn_reflns_limit_k_min -6
_diffrn_reflns_limit_l_max 19
_diffrn_reflns_limit_l_min -18
_diffrn_reflns_number 7547
_diffrn_reflns_theta_full 28.32
_diffrn_reflns_theta_max 28.32
_diffrn_reflns_theta_min 1.53
_diffrn_standards_number 0
_exptl_absorpt_coefficient_mu 0.281
_exptl_absorpt_correction_T_max 0.967
_exptl_absorpt_correction_T_min 0.891
_exptl_absorpt_correction_type multi-scan
_exptl_absorpt_process_details '(SADABS; Sheldrick, 1996)'
_exptl_crystal_colour colourless
_exptl_crystal_density_diffrn 1.315
_exptl_crystal_density_method 'not measured'
_exptl_crystal_description cut_plate
_exptl_crystal_F_000 448
_exptl_crystal_size_max 0.4
_exptl_crystal_size_mid 0.4
_exptl_crystal_size_min 0.12
_refine_diff_density_max 0.211
_refine_diff_density_min -0.225
_refine_ls_abs_structure_details 'Flack (1983)'
_refine_ls_abs_structure_Flack -0.03(7)
_refine_ls_extinction_method none
_refine_ls_goodness_of_fit_ref 1.03
_refine_ls_hydrogen_treatment constr
_refine_ls_matrix_type full
_refine_ls_number_parameters 258
_refine_ls_number_reflns 4419
_refine_ls_number_restraints 1
_refine_ls_restrained_S_all 1.03
_refine_ls_R_factor_all 0.054
_refine_ls_R_factor_gt 0.0394
_refine_ls_shift/su_max 0.024
_refine_ls_shift/su_mean 0.001
_refine_ls_structure_factor_coef Fsqd
_refine_ls_weighting_details 'calc w=1/[\s^2^(Fo^2^)+(0.0638P)^2^] where P=(Fo^2^+2Fc^2^)/3'
_refine_ls_weighting_scheme calc
_refine_ls_wR_factor_gt 0.0974
_refine_ls_wR_factor_ref 0.1042
_reflns_number_gt 3580
_reflns_number_total 4419
_reflns_threshold_expression I>2\s(I))
_cod_data_source_file sa2024.cif
_cod_data_source_block I
_cod_depositor_comments
;
The following automatic conversions were performed:
'_symmetry_cell_setting' value 'Monoclinic' changed to 'monoclinic'
according to '/home/saulius/struct/CIF-dictionaries/cif_core.dic'
dictionary named 'cif_core.dic' version 2.4.1 from 2010-06-29.

Automatic conversion script
Id: cif_fix_enum 1527 2010-12-29 10:47:43Z saulius 

The following automatic conversions were performed:

'_symmetry_cell_setting' value 'Monoclinic' changed to 'monoclinic'
according to /home/saulius/struct/CIF-dictionaries/cif_core.dic
dictionary named 'cif_core.dic' version 2.4.1 from 2010-06-29.

Automatic conversion script
Id: cif_fix_values 1715 2011-07-08 13:25:40Z adriana 
;
_cod_original_sg_symbol_H-M 'P 21'
_cod_database_code 2211594
_cod_database_fobs_code 2211594

loop_
_symmetry_equiv_pos_as_xyz
'x, y, z'
'-x, y+1/2, -z'

loop_
_atom_site_type_symbol
_atom_site_label
_atom_site_fract_x
_atom_site_fract_y
_atom_site_fract_z
_atom_site_U_iso_or_equiv
_atom_site_adp_type
_atom_site_calc_flag
_atom_site_refinement_flags
_atom_site_occupancy
C C1' -0.0227(2) -0.1556(6) 0.3375(2) 0.0588(7) Uani d . 1
H H1A' -0.0931 -0.127 0.2951 0.088 Uiso calc R 1
H H1B' -0.0157 -0.3044 0.3733 0.088 Uiso calc R 1
H H1C' 0.0144 -0.1657 0.2969 0.088 Uiso calc R 1
C C1 0.3376(3) 0.7743(6) 0.7593(3) 0.0865(11) Uani d . 1
H H1A 0.3021 0.7764 0.6874 0.13 Uiso calc R 1
H H1B 0.3118 0.6456 0.7857 0.13 Uiso calc R 1
H H1C 0.4087 0.7497 0.7783 0.13 Uiso calc R 1
C C2' 0.01799(18) 0.0464(5) 0.41036(18) 0.0444(6) Uani d . 1
C C2 0.3223(2) 1.0084(6) 0.8003(2) 0.0542(7) Uani d . 1
C C3 0.38441(18) 1.0602(5) 0.9114(2) 0.0536(7) Uani d . 1
H H3A 0.3803 1.2316 0.9227 0.064 Uiso calc R 1
H H3B 0.4549 1.0228 0.9282 0.064 Uiso calc R 1
C C3' 0.13032(17) 0.0319(5) 0.48208(18) 0.0444(6) Uani d . 1
H H3A' 0.1517 -0.1356 0.4917 0.053 Uiso calc R 1
H H3B' 0.1407 0.0981 0.5469 0.053 Uiso calc R 1
C C4 0.21677(16) 0.9638(5) 0.95378(17) 0.0438(6) Uani d . 1
C C4' 0.32989(16) 0.1296(4) 0.51877(17) 0.0395(5) Uani d . 1
C C5' 0.37936(19) 0.2816(5) 0.59877(19) 0.0528(6) Uani d . 1
H H5' 0.3467 0.4188 0.6069 0.063 Uiso calc R 1
C C5 0.1866(2) 1.1690(6) 0.9861(2) 0.0620(7) Uani d . 1
H H5 0.2346 1.2726 1.0312 0.074 Uiso calc R 1
C C6 0.0838(2) 1.2206(7) 0.9508(2) 0.0661(8) Uani d . 1
H H6 0.0634 1.3594 0.9729 0.079 Uiso calc R 1
C C6' 0.47698(19) 0.2310(6) 0.6669(2) 0.0597(7) Uani d . 1
H H6' 0.5107 0.336 0.72 0.072 Uiso calc R 1
C C7 0.0119(2) 1.0704(6) 0.8842(2) 0.0544(7) Uani d . 1
C C7' 0.5252(2) 0.0240(6) 0.6564(2) 0.0578(7) Uani d . 1
C C8 0.04351(19) 0.8679(7) 0.8522(2) 0.0633(8) Uani d . 1
H H8 -0.0047 0.765 0.8069 0.076 Uiso calc R 1
C C8' 0.47466(19) -0.1272(6) 0.5757(2) 0.0572(7) Uani d . 1
H H8' 0.507 -0.2648 0.5675 0.069 Uiso calc R 1
C C9' 0.37663(17) -0.0766(5) 0.50709(18) 0.0491(6) Uani d . 1
H H9' 0.3427 -0.1807 0.4537 0.059 Uiso calc R 1
C C9 0.14605(19) 0.8120(6) 0.8859(2) 0.0575(7) Uani d . 1
H H9 0.1663 0.6746 0.8629 0.069 Uiso calc R 1
C C10' 0.6324(2) -0.0330(10) 0.7325(3) 0.1022(15) Uani d . 1
H H10D 0.6678 -0.1178 0.6999 0.153 Uiso calc R 1
H H10E 0.6298 -0.1318 0.785 0.153 Uiso calc R 1
H H10F 0.6675 0.1146 0.7607 0.153 Uiso calc R 1
C C10 -0.1003(2) 1.1317(8) 0.8439(3) 0.0798(11) Uani d . 1
H H10A -0.1126 1.2208 0.8938 0.12 Uiso calc R 1
H H10B -0.1393 0.9854 0.8284 0.12 Uiso calc R 1
H H10C -0.1198 1.2277 0.7842 0.12 Uiso calc R 1
O O1 0.26371(16) 1.1560(5) 0.74856(16) 0.0747(6) Uani d . 1
O O1' -0.03263(15) 0.2135(4) 0.41460(16) 0.0716(6) Uani d . 1
O O2 0.35770(15) 0.6445(4) 0.98151(16) 0.0655(5) Uani d . 1
O O2' 0.18700(14) 0.0951(4) 0.33745(13) 0.0659(6) Uani d . 1
O O3 0.40167(15) 1.0012(5) 1.09230(15) 0.0760(7) Uani d . 1
O O3' 0.18760(15) 0.4497(4) 0.43782(18) 0.0766(6) Uani d . 1
S S1' 0.20456(4) 0.19591(12) 0.43282(4) 0.04616(16) Uani d . 1
S S1 0.34665(4) 0.89814(12) 0.99473(5) 0.05059(18) Uani d . 1

loop_
_atom_site_aniso_label
_atom_site_aniso_U_11
_atom_site_aniso_U_22
_atom_site_aniso_U_33
_atom_site_aniso_U_12
_atom_site_aniso_U_13
_atom_site_aniso_U_23
C1' 0.0496(14) 0.062(2) 0.0575(15) -0.0103(13) 0.0159(12) -0.0087(14)
C1 0.131(3) 0.059(2) 0.083(2) 0.011(2) 0.059(2) -0.0015(18)
C2' 0.0385(12) 0.0471(16) 0.0471(13) 0.0013(11) 0.0175(10) 0.0038(11)
C2 0.0502(14) 0.0547(17) 0.0636(17) 0.0007(13) 0.0297(13) 0.0049(13)
C3 0.0365(12) 0.0479(17) 0.0705(17) -0.0033(11) 0.0169(12) 0.0025(13)
C3' 0.0397(12) 0.0441(15) 0.0482(13) -0.0013(10) 0.0173(10) 0.0020(10)
C4 0.0360(11) 0.0506(16) 0.0394(11) 0.0004(10) 0.0107(9) 0.0006(10)
C4' 0.0349(10) 0.0378(13) 0.0455(12) -0.0010(9) 0.0166(9) 0.0016(10)
C5' 0.0498(14) 0.0469(16) 0.0582(15) -0.0015(12) 0.0193(12) -0.0096(12)
C5 0.0510(14) 0.064(2) 0.0613(15) -0.0018(14) 0.0144(12) -0.0203(15)
C6 0.0570(15) 0.071(2) 0.0715(17) 0.0096(15) 0.0280(13) -0.0133(16)
C6' 0.0483(13) 0.067(2) 0.0519(14) -0.0082(14) 0.0100(11) -0.0122(14)
C7 0.0421(13) 0.075(2) 0.0470(14) 0.0053(13) 0.0197(11) 0.0139(13)
C7' 0.0406(13) 0.077(2) 0.0547(16) 0.0015(13) 0.0188(12) 0.0125(14)
C8 0.0425(13) 0.072(2) 0.0621(16) -0.0100(14) 0.0096(12) -0.0118(15)
C8' 0.0489(14) 0.0548(18) 0.0742(17) 0.0160(13) 0.0322(13) 0.0080(14)
C9' 0.0466(12) 0.0459(16) 0.0549(14) -0.0014(12) 0.0214(11) -0.0057(12)
C9 0.0487(14) 0.0539(17) 0.0646(17) -0.0047(12) 0.0188(13) -0.0141(13)
C10' 0.0451(16) 0.158(4) 0.084(2) 0.018(2) 0.0083(16) 0.019(3)
C10 0.0467(15) 0.116(3) 0.0740(19) 0.0150(17) 0.0233(14) 0.023(2)
O1 0.0660(12) 0.0800(17) 0.0691(13) 0.0181(12) 0.0198(10) 0.0141(12)
O1' 0.0579(11) 0.0638(14) 0.0895(14) 0.0189(11) 0.0276(10) -0.0040(12)
O2 0.0597(12) 0.0478(13) 0.0849(13) 0.0135(9) 0.0266(10) 0.0153(10)
O2' 0.0560(11) 0.0958(18) 0.0405(10) -0.0115(11) 0.0152(8) 0.0044(9)
O3 0.0561(11) 0.0981(19) 0.0495(11) 0.0014(11) -0.0012(9) -0.0049(11)
O3' 0.0542(11) 0.0406(13) 0.1173(18) 0.0062(9) 0.0191(11) 0.0189(12)
S1' 0.0372(3) 0.0433(4) 0.0520(3) -0.0001(3) 0.0130(2) 0.0085(3)
S1 0.0391(3) 0.0534(4) 0.0478(3) 0.0041(3) 0.0073(2) 0.0039(3)

loop_
_atom_type_symbol
_atom_type_description
_atom_type_scat_dispersion_real
_atom_type_scat_dispersion_imag
_atom_type_scat_source
C C 0.0033 0.0016 'International Tables Vol C Tables 4.2.6.8 and 6.1.1.4'
H H 0 0 'International Tables Vol C Tables 4.2.6.8 and 6.1.1.4'
N N 0.0061 0.0033 'International Tables Vol C Tables 4.2.6.8 and 6.1.1.4'
O O 0.0106 0.006 'International Tables Vol C Tables 4.2.6.8 and 6.1.1.4'
S S 0.1246 0.1234 'International Tables Vol C Tables 4.2.6.8 and 6.1.1.4'

loop_
_geom_angle_atom_site_label_1
_geom_angle_atom_site_label_2
_geom_angle_atom_site_label_3
_geom_angle
C2' C1' H1A' 109.5
C2' C1' H1B' 109.5
H1A' C1' H1B' 109.5
C2' C1' H1C' 109.5
H1A' C1' H1C' 109.5
H1B' C1' H1C' 109.5
C2 C1 H1A 109.5
C2 C1 H1B 109.5
H1A C1 H1B 109.5
C2 C1 H1C 109.5
H1A C1 H1C 109.5
H1B C1 H1C 109.5
O1' C2' C1' 123.4(2)
O1' C2' C3' 120.4(2)
C1' C2' C3' 116.2(2)
O1 C2 C1 121.9(3)
O1 C2 C3 119.6(3)
C1 C2 C3 118.5(3)
C2 C3 S1 115.20(18)
C2 C3 H3A 108.5
S1 C3 H3A 108.5
C2 C3 H3B 108.5
S1 C3 H3B 108.5
H3A C3 H3B 107.5
C2' C3' S1' 110.37(17)
C2' C3' H3A' 109.6
S1' C3' H3A' 109.6
C2' C3' H3B' 109.6
S1' C3' H3B' 109.6
H3A' C3' H3B' 108.1
C5 C4 C9 120.4(2)
C5 C4 S1 120.44(19)
C9 C4 S1 119.1(2)
C5' C4' C9' 120.5(2)
C5' C4' S1' 119.6(2)
C9' C4' S1' 119.94(18)
C4' C5' C6' 120.2(3)
C4' C5' H5' 119.9
C6' C5' H5' 119.9
C4 C5 C6 119.5(3)
C4 C5 H5 120.2
C6 C5 H5 120.2
C7 C6 C5 121.1(3)
C7 C6 H6 119.5
C5 C6 H6 119.5
C5' C6' C7' 120.2(3)
C5' C6' H6' 119.9
C7' C6' H6' 119.9
C8 C7 C6 118.6(2)
C8 C7 C10 120.7(3)
C6 C7 C10 120.7(3)
C8' C7' C6' 119.1(2)
C8' C7' C10' 120.9(3)
C6' C7' C10' 120.0(3)
C7 C8 C9 121.7(3)
C7 C8 H8 119.2
C9 C8 H8 119.2
C7' C8' C9' 120.9(3)
C7' C8' H8' 119.6
C9' C8' H8' 119.6
C4' C9' C8' 119.2(2)
C4' C9' H9' 120.4
C8' C9' H9' 120.4
C4 C9 C8 118.8(3)
C4 C9 H9 120.6
C8 C9 H9 120.6
C7' C10' H10D 109.5
C7' C10' H10E 109.5
H10D C10' H10E 109.5
C7' C10' H10F 109.5
H10D C10' H10F 109.5
H10E C10' H10F 109.5
C7 C10 H10A 109.5
C7 C10 H10B 109.5
H10A C10 H10B 109.5
C7 C10 H10C 109.5
H10A C10 H10C 109.5
H10B C10 H10C 109.5
O2' S1' O3' 118.05(14)
O2' S1' C4' 108.88(12)
O3' S1' C4' 108.40(12)
O2' S1' C3' 108.14(12)
O3' S1' C3' 109.41(14)
C4' S1' C3' 102.90(11)
O3 S1 O2 118.57(14)
O3 S1 C4 108.92(13)
O2 S1 C4 108.72(13)
O3 S1 C3 106.41(15)
O2 S1 C3 108.40(14)
C4 S1 C3 104.98(12)

loop_
_geom_bond_atom_site_label_1
_geom_bond_atom_site_label_2
_geom_bond_distance
C1' C2' 1.487(4)
C1' H1A' 0.96
C1' H1B' 0.96
C1' H1C' 0.96
C1 C2 1.485(4)
C1 H1A 0.96
C1 H1B 0.96
C1 H1C 0.96
C2' O1' 1.201(3)
C2' C3' 1.526(3)
C2 O1 1.194(3)
C2 C3 1.522(4)
C3 S1 1.781(3)
C3 H3A 0.97
C3 H3B 0.97
C3' S1' 1.782(2)
C3' H3A' 0.97
C3' H3B' 0.97
C4 C5 1.373(4)
C4 C9 1.376(4)
C4 S1 1.761(2)
C4' C5' 1.376(3)
C4' C9' 1.377(4)
C4' S1' 1.762(2)
C5' C6' 1.376(4)
C5' H5' 0.93
C5 C6 1.389(4)
C5 H5 0.93
C6 C7 1.371(4)
C6 H6 0.93
C6' C7' 1.386(4)
C6' H6' 0.93
C7 C8 1.367(4)
C7 C10 1.520(4)
C7' C8' 1.381(4)
C7' C10' 1.519(4)
C8 C9 1.393(4)
C8 H8 0.93
C8' C9' 1.383(3)
C8' H8' 0.93
C9' H9' 0.93
C9 H9 0.93
C10' H10D 0.96
C10' H10E 0.96
C10' H10F 0.96
C10 H10A 0.96
C10 H10B 0.96
C10 H10C 0.96
O2 S1 1.436(2)
O2' S1' 1.427(2)
O3 S1 1.432(2)
O3' S1' 1.434(2)

loop_
_geom_torsion_atom_site_label_1
_geom_torsion_atom_site_label_2
_geom_torsion_atom_site_label_3
_geom_torsion_atom_site_label_4
_geom_torsion
O1 C2 C3 S1 106.9(3)
C1 C2 C3 S1 -73.8(3)
O1' C2' C3' S1' -85.9(3)
C1' C2' C3' S1' 94.3(2)
C9' C4' C5' C6' 1.3(4)
S1' C4' C5' C6' 179.5(2)
C9 C4 C5 C6 1.0(4)
S1 C4 C5 C6 178.4(2)
C4 C5 C6 C7 -0.1(5)
C4' C5' C6' C7' -1.4(4)
C5 C6 C7 C8 -0.4(5)
C5 C6 C7 C10 -178.4(3)
C5' C6' C7' C8' 1.3(4)
C5' C6' C7' C10' -179.1(3)
C6 C7 C8 C9 0.1(5)
C10 C7 C8 C9 178.1(3)
C6' C7' C8' C9' -1.2(4)
C10' C7' C8' C9' 179.3(3)
C5' C4' C9' C8' -1.2(4)
S1' C4' C9' C8' -179.4(2)
C7' C8' C9' C4' 1.1(4)
C5 C4 C9 C8 -1.3(4)
S1 C4 C9 C8 -178.7(2)
C7 C8 C9 C4 0.7(5)
C5' C4' S1' O2' 152.5(2)
C9' C4' S1' O2' -29.2(2)
C5' C4' S1' O3' 22.9(2)
C9' C4' S1' O3' -158.8(2)
C5' C4' S1' C3' -92.9(2)
C9' C4' S1' C3' 85.3(2)
C2' C3' S1' O2' -58.9(2)
C2' C3' S1' O3' 70.9(2)
C2' C3' S1' C4' -173.97(18)
C5 C4 S1 O3 28.8(3)
C9 C4 S1 O3 -153.8(2)
C5 C4 S1 O2 159.3(2)
C9 C4 S1 O2 -23.3(3)
C5 C4 S1 C3 -84.9(2)
C9 C4 S1 C3 92.5(2)
C2 C3 S1 O3 -170.3(2)
C2 C3 S1 O2 61.1(2)
C2 C3 S1 C4 -54.9(2)

loop_
_cod_related_entry_id
_cod_related_entry_database
_cod_related_entry_code
1 ChemSpider 71647
